data_1535970
loop_
_publ_author_name
'Jacobsen, H.'
'Meyer, G.'

_publ_section_title
;
 Zwei neue Silicat-Chloride mit zweiwertigem Europium: LiEu3(SiO4)Cl3 und
 Li7Eu8(SiO4)4Cl7
;
_journal_name_full 'Zeitschrift fuer Anorganische und Allgemeine Chemie'
_journal_page_first 1351
_journal_page_last 1356
_journal_volume 620
_journal_year 1994
_chemical_formula_sum 'Cl3 Eu3 Li O4 Si'
_chemical_name_systematic 'Li Eu3 (Si O4) Cl3'
_space_group_IT_number 53
_symmetry_space_group_name_Hall '-P 2ac 2'
_symmetry_space_group_name_H-M 'P m n a'
_cell_angle_alpha 90
_cell_angle_beta 90
_cell_angle_gamma 90
_cell_formula_units_Z 4
_cell_length_a 9.4695
_cell_length_b 6.9952
_cell_length_c 13.68
_cell_volume 906.178
_citation_journal_id_ASTM ZAACAB
_cod_data_source_file Jacobsen_ZAACAB_1994_1621.cif
_cod_data_source_block Cl3Eu3Li1O4Si1
_cod_original_cell_volume 906.1775
_cod_original_formula_sum 'Cl3 Eu3 Li1 O4 Si1'
_cod_database_code 1535970

loop_
_symmetry_equiv_pos_as_xyz
x,y,z
-x+1/2,-y,z+1/2
x,-y,-z
-x+1/2,y,-z+1/2
-x,-y,-z
x-1/2,y,-z-1/2
-x,y,z
x-1/2,-y,z-1/2

loop_
_atom_site_label
_atom_site_type_symbol
_atom_site_fract_x
_atom_site_fract_y
_atom_site_fract_z
_atom_site_occupancy
_atom_site_U_iso_or_equiv
O1 O-2 0 0.5774 0.1605 1 0.0
O3 O-2 0 0.2276 0.0082 1 0.0
Eu2 Eu+2 0.2406 0 0.5 1 0.0
Eu1 Eu+2 0 0.222 0.1894 1 0.0
Cl2 Cl-1 0.1834 0.3348 0.3736 1 0.0
Cl1 Cl-1 0 0.1985 0.6071 1 0.0
Eu3 Eu+2 0.25 0.6701 0.25 1 0.0
Si1 Si+4 0 0.7918 0.1115 1 0.0
O2 O-2 0.6395 0.0885 0.6485 1 0.0
Li2 Li+1 0 0.5 0.5 1 0.0
Li1 Li+1 0 0.5 0 1 0.0
